data_1565672
loop_
_publ_author_name
'Lee, Yool'
'Oh, Chaeun'
'Kim, Jin'
'Park, Myong-Suk'
'Bae, Woo Kyun'
'Yoo, Kyung Hyun'
'Hong, Seungwoo'

_publ_section_title
;
 Bioinspired nonheme iron complex that triggers mitochondrial apoptotic
 signalling pathway specifically for colorectal cancer cells
;
_journal_issue 3
_journal_name_full 'Chemical Science'
_journal_page_first 737
_journal_page_last 747
_journal_paper_doi 10.1039/D1SC05094J
_journal_volume 13
_journal_year 2022
_chemical_formula_moiety 'C32 H42 Fe2 N6 O5, 4(Cl O4), 2(H2 O)'
_chemical_formula_sum 'C32 H46 Cl4 Fe2 N6 O23'
_chemical_formula_weight 1136.25
_space_group_crystal_system monoclinic
_space_group_IT_number 15
_space_group_name_Hall '-C 2yc'
_space_group_name_H-M_alt 'C 1 2/c 1'
_atom_sites_solution_hydrogens mixed
_audit_creation_method SHELXL-2016/6
_audit_update_record
;
2020-04-26 deposited with the CCDC.	2021-12-10 downloaded from the CCDC.
;
_cell_angle_alpha 90
_cell_angle_beta 90.7240(10)
_cell_angle_gamma 90
_cell_formula_units_Z 4
_cell_length_a 15.9079(12)
_cell_length_b 17.3412(13)
_cell_length_c 16.1343(12)
_cell_measurement_reflns_used 15854
_cell_measurement_temperature 120(2)
_cell_measurement_theta_max 25.018
_cell_measurement_theta_min 1.737
_cell_volume 4450.5(6)
_computing_cell_refinement 'Bruker SMART'
_computing_data_collection 'Bruker SMART'
_computing_data_reduction 'Bruker SAINT'
_computing_molecular_graphics 'Bruker SHELXTL'
_computing_publication_material 'Bruker SHELXTL'
_computing_structure_refinement 'SHELXL-2016/6 (Sheldrick, 2016)'
_computing_structure_solution 'SHELXT 2014/4 (Sheldrick, 2014)'
_diffrn_ambient_temperature 120(2)
_diffrn_measured_fraction_theta_full 0.998
_diffrn_measured_fraction_theta_max 0.998
_diffrn_measurement_device_type 'CCD area detector'
_diffrn_measurement_method 'phi and omega scans'
_diffrn_radiation_type MoK\a
_diffrn_radiation_wavelength 0.71073
_diffrn_reflns_av_R_equivalents 0.0209
_diffrn_reflns_av_unetI/netI 0.0169
_diffrn_reflns_Laue_measured_fraction_full 0.998
_diffrn_reflns_Laue_measured_fraction_max 0.998
_diffrn_reflns_limit_h_max 18
_diffrn_reflns_limit_h_min -18
_diffrn_reflns_limit_k_max 20
_diffrn_reflns_limit_k_min -20
_diffrn_reflns_limit_l_max 19
_diffrn_reflns_limit_l_min -19
_diffrn_reflns_number 15854
_diffrn_reflns_point_group_measured_fraction_full 0.998
_diffrn_reflns_point_group_measured_fraction_max 0.998
_diffrn_reflns_theta_full 25.018
_diffrn_reflns_theta_max 25.018
_diffrn_reflns_theta_min 1.737
_exptl_absorpt_coefficient_mu 0.985
_exptl_absorpt_correction_type multi-scan
_exptl_absorpt_process_details SADABS
_exptl_crystal_colour yellow
_exptl_crystal_density_diffrn 1.696
_exptl_crystal_density_meas ?
_exptl_crystal_density_method 'not measured'
_exptl_crystal_description block
_exptl_crystal_F_000 2336
_exptl_crystal_size_max 0.400
_exptl_crystal_size_mid 0.300
_exptl_crystal_size_min 0.200
_exptl_transmission_factor_max 0.745
_exptl_transmission_factor_min 0.689
_refine_diff_density_max 1.101
_refine_diff_density_min -0.689
_refine_diff_density_rms 0.137
_refine_ls_extinction_method none
_refine_ls_goodness_of_fit_ref 1.082
_refine_ls_hydrogen_treatment mixed
_refine_ls_matrix_type full
_refine_ls_number_parameters 316
_refine_ls_number_reflns 3913
_refine_ls_number_restraints 0
_refine_ls_restrained_S_all 1.082
_refine_ls_R_factor_all 0.0325
_refine_ls_R_factor_gt 0.0298
_refine_ls_shift/su_max 0.002
_refine_ls_shift/su_mean 0.000
_refine_ls_structure_factor_coef Fsqd
_refine_ls_weighting_details 'w=1/[\s^2^(Fo^2^)+(0.0438P)^2^+8.1594P] where P=(Fo^2^+2Fc^2^)/3'
_refine_ls_weighting_scheme calc
_refine_ls_wR_factor_gt 0.0796
_refine_ls_wR_factor_ref 0.0817
_reflns_Friedel_coverage 0.000
_reflns_number_gt 3589
_reflns_number_total 3913
_reflns_threshold_expression 'I > 2\s(I)'
_cod_data_source_file d1sc05094j2.cif
_cod_data_source_block pre2_a
_cod_depositor_comments
;
The following automatic conversions were performed:

data item '_exptl_crystal_density_meas' value 'not measured' was
changed to '?' -- the value is perceived as not measured.

Automatic conversion script
Id: cif_fix_values 7556 2019-12-06 15:28:31Z antanas 

 Adding full bibliography for 1565671--1565673.cif.
;
_cod_original_sg_symbol_H-M 'C 2/c'
_cod_database_code 1565672
_shelx_shelxl_version_number 2016/6
_shelx_space_group_comment
;
The symmetry employed for this shelxl refinement is uniquely defined
by the following loop, which should always be used as a source of
symmetry information in preference to the above space-group names.
They are only intended as comments.
;
_shelx_estimated_absorpt_t_min 0.694
_shelx_estimated_absorpt_t_max 0.827

loop_
_space_group_symop_operation_xyz
'x, y, z'
'-x, y, -z+1/2'
'x+1/2, y+1/2, z'
'-x+1/2, y+1/2, -z+1/2'
'-x, -y, -z'
'x, -y, z-1/2'
'-x+1/2, -y+1/2, -z'
'x+1/2, -y+1/2, z-1/2'

loop_
_atom_site_label
_atom_site_type_symbol
_atom_site_fract_x
_atom_site_fract_y
_atom_site_fract_z
_atom_site_U_iso_or_equiv
_atom_site_adp_type
_atom_site_occupancy
_atom_site_site_symmetry_order
_atom_site_calc_flag
_atom_site_refinement_flags_posn
_atom_site_refinement_flags_adp
_atom_site_refinement_flags_occupancy
_atom_site_disorder_assembly
_atom_site_disorder_group
Fe1 Fe 0.38906(2) 0.74121(2) 0.74760(2) 0.01141(10) Uani 1 1 d . . . . .
N1 N 0.38628(10) 0.78526(11) 0.62350(10) 0.0168(4) Uani 1 1 d . . . . .
N2 N 0.33575(10) 0.85598(10) 0.76411(10) 0.0152(4) Uani 1 1 d . . . . .
N3 N 0.37078(10) 0.74650(10) 0.87763(11) 0.0138(4) Uani 1 1 d . . . . .
O1 O 0.500000 0.75453(11) 0.750000 0.0160(4) Uani 1 2 d S T P . .
O2 O 0.25460(9) 0.71941(9) 0.73328(9) 0.0183(3) Uani 1 1 d . . . . .
O3 O 0.38093(9) 0.62780(9) 0.72590(9) 0.0187(3) Uani 1 1 d . . . . .
O4 O 0.27722(12) 0.48979(11) 0.40636(11) 0.0389(5) Uani 1 1 d . . . . .
O5 O 0.30082(12) 0.60720(10) 0.47497(12) 0.0388(5) Uani 1 1 d . . . . .
O6 O 0.39546(11) 0.50417(12) 0.49266(11) 0.0413(5) Uani 1 1 d . . . . .
O7 O 0.26103(13) 0.49843(12) 0.54954(11) 0.0438(5) Uani 1 1 d . . . . .
O8 O 0.56532(10) 0.43840(10) 0.71647(12) 0.0339(4) Uani 1 1 d . . . . .
O9 O 0.46438(12) 0.34264(12) 0.68591(11) 0.0400(5) Uani 1 1 d . . . . .
O10 O 0.5593(3) 0.1314(3) 0.7904(2) 0.172(2) Uani 1 1 d . . . . .
O11 O 0.45893(14) 0.04047(11) 0.80959(11) 0.0435(5) Uani 1 1 d . . . . .
O12 O 0.48275(11) 0.56002(10) 0.63385(11) 0.0256(4) Uani 1 1 d G . . . .
Cl1 Cl 0.30851(3) 0.52536(3) 0.48064(3) 0.01978(13) Uani 1 1 d . . . . .
Cl2 Cl 0.500000 0.38945(4) 0.750000 0.02072(17) Uani 1 2 d S T P . .
Cl3 Cl 0.500000 0.08721(4) 0.750000 0.02732(19) Uani 1 2 d S T P . .
C1 C 0.40579(13) 0.74395(14) 0.55553(14) 0.0212(5) Uani 1 1 d . . . . .
H1 H 0.405604 0.689250 0.558845 0.025 Uiso 1 1 calc R U . . .
C2 C 0.42596(14) 0.77846(16) 0.48146(14) 0.0273(5) Uani 1 1 d . . . . .
H2 H 0.439231 0.748200 0.434318 0.033 Uiso 1 1 calc R U . . .
C3 C 0.42647(14) 0.85810(16) 0.47726(14) 0.0302(6) Uani 1 1 d . . . . .
H3A H 0.441172 0.883288 0.427202 0.036 Uiso 1 1 calc R U . . .
C4 C 0.40558(14) 0.90068(15) 0.54596(14) 0.0267(5) Uani 1 1 d . . . . .
H4 H 0.404904 0.955414 0.543597 0.032 Uiso 1 1 calc R U . . .
C5 C 0.38550(12) 0.86259(13) 0.61879(13) 0.0186(4) Uani 1 1 d . . . . .
C6 C 0.36748(14) 0.90676(13) 0.69687(13) 0.0218(5) Uani 1 1 d . . . . .
H6A H 0.419572 0.932682 0.716258 0.026 Uiso 1 1 calc R U . . .
H6B H 0.325139 0.947132 0.684546 0.026 Uiso 1 1 calc R U . . .
C7 C 0.36571(13) 0.88316(12) 0.84707(12) 0.0177(4) Uani 1 1 d . . . . .
H7A H 0.330316 0.926635 0.865692 0.021 Uiso 1 1 calc R U . . .
H7B H 0.424375 0.901736 0.843154 0.021 Uiso 1 1 calc R U . . .
C8 C 0.36136(12) 0.81818(12) 0.90908(13) 0.0155(4) Uani 1 1 d . . . . .
C9 C 0.35318(13) 0.83076(13) 0.99350(13) 0.0193(5) Uani 1 1 d . . . . .
H9 H 0.344813 0.881374 1.014368 0.023 Uiso 1 1 calc R U . . .
C10 C 0.35743(14) 0.76800(13) 1.04705(14) 0.0215(5) Uani 1 1 d . . . . .
H10 H 0.353374 0.775388 1.105207 0.026 Uiso 1 1 calc R U . . .
C11 C 0.36762(13) 0.69472(13) 1.01484(13) 0.0201(5) Uani 1 1 d . . . . .
H11 H 0.370524 0.651163 1.050472 0.024 Uiso 1 1 calc R U . . .
C12 C 0.37351(12) 0.68588(12) 0.92993(13) 0.0166(4) Uani 1 1 d . . . . .
H12 H 0.379685 0.635484 0.907743 0.020 Uiso 1 1 calc R U . . .
C13 C 0.24142(13) 0.85100(13) 0.76350(14) 0.0221(5) Uani 1 1 d . . . . .
H13A H 0.217626 0.900981 0.745055 0.027 Uiso 1 1 calc R U . . .
H13B H 0.221849 0.841100 0.820525 0.027 Uiso 1 1 calc R U . . .
C14 C 0.20962(13) 0.78781(14) 0.70687(14) 0.0228(5) Uani 1 1 d . . . . .
H14A H 0.148235 0.780737 0.712804 0.027 Uiso 1 1 calc R U . . .
H14B H 0.221749 0.800012 0.648288 0.027 Uiso 1 1 calc R U . . .
C15 C 0.23884(14) 0.65085(14) 0.68490(14) 0.0237(5) Uani 1 1 d . . . . .
H15A H 0.250391 0.660040 0.625566 0.028 Uiso 1 1 calc R U . . .
H15B H 0.179852 0.633632 0.690523 0.028 Uiso 1 1 calc R U . . .
C16 C 0.29855(14) 0.59243(13) 0.72076(14) 0.0231(5) Uani 1 1 d . . . . .
H16A H 0.280056 0.576554 0.776576 0.028 Uiso 1 1 calc R U . . .
H16B H 0.300302 0.546139 0.684913 0.028 Uiso 1 1 calc R U . . .
H3 H 0.4168(17) 0.6047(16) 0.6985(17) 0.028 Uiso 1 1 d . U . . .
H12A H 0.4650(17) 0.5446(16) 0.5924(18) 0.028 Uiso 1 1 d . U . . .
H12B H 0.5112(17) 0.5257(17) 0.6566(17) 0.028 Uiso 1 1 d . U . . .

loop_
_atom_site_aniso_label
_atom_site_aniso_U_11
_atom_site_aniso_U_22
_atom_site_aniso_U_33
_atom_site_aniso_U_23
_atom_site_aniso_U_13
_atom_site_aniso_U_12
Fe1 0.01086(16) 0.01314(17) 0.01023(16) 0.00060(11) 0.00059(11) -0.00006(10)
N1 0.0128(8) 0.0241(10) 0.0135(9) 0.0027(7) -0.0009(6) -0.0004(7)
N2 0.0144(8) 0.0165(9) 0.0149(8) 0.0033(7) 0.0017(7) 0.0015(7)
N3 0.0127(8) 0.0158(9) 0.0129(9) 0.0006(7) 0.0013(6) -0.0004(6)
O1 0.0131(10) 0.0203(11) 0.0146(10) 0.000 0.0005(8) 0.000
O2 0.0147(7) 0.0226(8) 0.0176(7) -0.0002(6) -0.0009(6) -0.0019(6)
O3 0.0205(8) 0.0161(8) 0.0195(8) -0.0030(6) 0.0009(6) -0.0014(6)
O4 0.0505(11) 0.0416(11) 0.0242(9) -0.0145(8) -0.0153(8) 0.0107(9)
O5 0.0420(10) 0.0187(9) 0.0555(12) -0.0001(8) -0.0008(9) -0.0004(8)
O6 0.0280(10) 0.0583(13) 0.0373(11) -0.0139(9) -0.0082(8) 0.0175(9)
O7 0.0533(12) 0.0513(13) 0.0271(10) 0.0024(9) 0.0103(9) -0.0199(10)
O8 0.0168(8) 0.0350(10) 0.0499(11) 0.0095(8) 0.0037(7) 0.0006(7)
O9 0.0423(10) 0.0496(12) 0.0279(10) -0.0117(9) -0.0040(8) -0.0089(9)
O10 0.166(3) 0.223(5) 0.131(3) -0.128(3) 0.100(3) -0.162(3)
O11 0.0744(14) 0.0278(10) 0.0290(10) -0.0058(8) 0.0282(9) -0.0155(10)
O12 0.0300(9) 0.0225(9) 0.0243(9) -0.0027(7) 0.0010(7) 0.0035(7)
Cl1 0.0234(3) 0.0194(3) 0.0165(3) -0.0036(2) -0.0013(2) 0.0020(2)
Cl2 0.0185(3) 0.0221(4) 0.0215(4) 0.000 -0.0017(3) 0.000
Cl3 0.0363(4) 0.0141(4) 0.0320(4) 0.000 0.0199(3) 0.000
C1 0.0169(11) 0.0311(13) 0.0155(11) -0.0013(9) -0.0022(8) -0.0024(9)
C2 0.0193(11) 0.0483(16) 0.0144(11) -0.0008(10) -0.0003(9) 0.0002(10)
C3 0.0232(12) 0.0504(17) 0.0171(11) 0.0138(11) 0.0020(9) 0.0005(11)
C4 0.0225(11) 0.0326(13) 0.0250(12) 0.0134(10) 0.0008(9) 0.0019(10)
C5 0.0123(9) 0.0249(12) 0.0185(11) 0.0069(9) -0.0018(8) 0.0015(8)
C6 0.0276(11) 0.0178(11) 0.0201(11) 0.0068(9) 0.0026(9) 0.0020(9)
C7 0.0200(10) 0.0165(11) 0.0167(10) -0.0009(8) 0.0026(8) 0.0001(8)
C8 0.0115(9) 0.0179(11) 0.0172(10) -0.0006(8) 0.0016(8) -0.0002(8)
C9 0.0200(10) 0.0201(11) 0.0178(11) -0.0048(9) 0.0016(8) -0.0010(9)
C10 0.0207(11) 0.0303(13) 0.0134(10) -0.0016(9) 0.0011(8) -0.0039(9)
C11 0.0209(11) 0.0241(12) 0.0153(10) 0.0062(9) -0.0004(8) -0.0028(9)
C12 0.0167(10) 0.0155(10) 0.0176(10) 0.0011(8) 0.0010(8) -0.0012(8)
C13 0.0131(10) 0.0262(12) 0.0271(12) 0.0015(10) 0.0018(9) 0.0062(9)
C14 0.0127(10) 0.0306(13) 0.0251(12) 0.0049(10) -0.0027(8) 0.0030(9)
C15 0.0201(11) 0.0311(13) 0.0200(11) -0.0050(10) -0.0006(9) -0.0108(9)
C16 0.0276(12) 0.0212(12) 0.0205(11) -0.0020(9) 0.0019(9) -0.0118(9)

loop_
_atom_type_symbol
_atom_type_description
_atom_type_scat_dispersion_real
_atom_type_scat_dispersion_imag
_atom_type_scat_source
C C 0.0033 0.0016 'International Tables Vol C Tables 4.2.6.8 and 6.1.1.4'
H H 0.0000 0.0000 'International Tables Vol C Tables 4.2.6.8 and 6.1.1.4'
N N 0.0061 0.0033 'International Tables Vol C Tables 4.2.6.8 and 6.1.1.4'
O O 0.0106 0.0060 'International Tables Vol C Tables 4.2.6.8 and 6.1.1.4'
Cl Cl 0.1484 0.1585 'International Tables Vol C Tables 4.2.6.8 and 6.1.1.4'
Fe Fe 0.3463 0.8444 'International Tables Vol C Tables 4.2.6.8 and 6.1.1.4'

loop_
_geom_angle_atom_site_label_1
_geom_angle_atom_site_label_2
_geom_angle_atom_site_label_3
_geom_angle
_geom_angle_site_symmetry_1
_geom_angle_site_symmetry_3
_geom_angle_publ_flag
O1 Fe1 O3 101.14(8) . . ?
O1 Fe1 N3 96.95(5) . . ?
O3 Fe1 N3 101.88(6) . . ?
O1 Fe1 N1 89.01(5) . . ?
O3 Fe1 N1 100.74(7) . . ?
N3 Fe1 N1 154.98(7) . . ?
O1 Fe1 N2 105.41(8) . . ?
O3 Fe1 N2 153.34(6) . . ?
N3 Fe1 N2 77.39(6) . . ?
N1 Fe1 N2 77.60(7) . . ?
O1 Fe1 O2 174.53(5) . . ?
O3 Fe1 O2 75.53(6) . . ?
N3 Fe1 O2 88.05(6) . . ?
N1 Fe1 O2 87.37(6) . . ?
N2 Fe1 O2 77.81(6) . . ?
C5 N1 C1 119.09(19) . . ?
C5 N1 Fe1 114.13(14) . . ?
C1 N1 Fe1 124.60(15) . . ?
C6 N2 C7 111.05(16) . . ?
C6 N2 C13 112.12(16) . . ?
C7 N2 C13 109.38(16) . . ?
C6 N2 Fe1 108.33(12) . . ?
C7 N2 Fe1 106.11(12) . . ?
C13 N2 Fe1 109.66(13) . . ?
C12 N3 C8 119.00(18) . . ?
C12 N3 Fe1 125.51(14) . . ?
C8 N3 Fe1 115.33(13) . . ?
Fe1 O1 Fe1 165.08(13) . 2_656 ?
C15 O2 C14 115.76(16) . . ?
C15 O2 Fe1 111.32(12) . . ?
C14 O2 Fe1 111.71(12) . . ?
C16 O3 Fe1 118.85(13) . . ?
C16 O3 H3 113.1(19) . . ?
Fe1 O3 H3 121.7(19) . . ?
H12A O12 H12B 109(3) . . ?
O5 Cl1 O7 109.21(12) . . ?
O5 Cl1 O4 110.25(12) . . ?
O7 Cl1 O4 109.17(12) . . ?
O5 Cl1 O6 110.08(12) . . ?
O7 Cl1 O6 109.11(12) . . ?
O4 Cl1 O6 109.00(11) . . ?
O9 Cl2 O9 110.61(17) . 2_656 ?
O9 Cl2 O8 110.02(11) . . ?
O9 Cl2 O8 108.87(11) 2_656 . ?
O9 Cl2 O8 108.86(10) . 2_656 ?
O9 Cl2 O8 110.02(11) 2_656 2_656 ?
O8 Cl2 O8 108.43(15) . 2_656 ?
O10 Cl3 O10 112.1(5) . 2_656 ?
O10 Cl3 O11 108.68(19) . 2_656 ?
O10 Cl3 O11 108.4(2) 2_656 2_656 ?
O10 Cl3 O11 108.4(2) . . ?
O10 Cl3 O11 108.68(19) 2_656 . ?
O11 Cl3 O11 110.54(16) 2_656 . ?
N1 C1 C2 122.2(2) . . ?
N1 C1 H1 118.9 . . ?
C2 C1 H1 118.9 . . ?
C1 C2 C3 118.5(2) . . ?
C1 C2 H2 120.7 . . ?
C3 C2 H2 120.7 . . ?
C4 C3 C2 119.7(2) . . ?
C4 C3 H3A 120.2 . . ?
C2 C3 H3A 120.2 . . ?
C3 C4 C5 119.1(2) . . ?
C3 C4 H4 120.4 . . ?
C5 C4 H4 120.4 . . ?
N1 C5 C4 121.4(2) . . ?
N1 C5 C6 117.54(18) . . ?
C4 C5 C6 121.0(2) . . ?
N2 C6 C5 112.25(18) . . ?
N2 C6 H6A 109.2 . . ?
C5 C6 H6A 109.2 . . ?
N2 C6 H6B 109.2 . . ?
C5 C6 H6B 109.2 . . ?
H6A C6 H6B 107.9 . . ?
N2 C7 C8 110.01(17) . . ?
N2 C7 H7A 109.7 . . ?
C8 C7 H7A 109.7 . . ?
N2 C7 H7B 109.7 . . ?
C8 C7 H7B 109.7 . . ?
H7A C7 H7B 108.2 . . ?
N3 C8 C9 121.71(19) . . ?
N3 C8 C7 115.57(18) . . ?
C9 C8 C7 122.62(19) . . ?
C8 C9 C10 118.8(2) . . ?
C8 C9 H9 120.6 . . ?
C10 C9 H9 120.6 . . ?
C11 C10 C9 119.4(2) . . ?
C11 C10 H10 120.3 . . ?
C9 C10 H10 120.3 . . ?
C12 C11 C10 118.9(2) . . ?
C12 C11 H11 120.5 . . ?
C10 C11 H11 120.5 . . ?
N3 C12 C11 122.1(2) . . ?
N3 C12 H12 118.9 . . ?
C11 C12 H12 118.9 . . ?
N2 C13 C14 111.87(17) . . ?
N2 C13 H13A 109.2 . . ?
C14 C13 H13A 109.2 . . ?
N2 C13 H13B 109.2 . . ?
C14 C13 H13B 109.2 . . ?
H13A C13 H13B 107.9 . . ?
O2 C14 C13 104.84(17) . . ?
O2 C14 H14A 110.8 . . ?
C13 C14 H14A 110.8 . . ?
O2 C14 H14B 110.8 . . ?
C13 C14 H14B 110.8 . . ?
H14A C14 H14B 108.9 . . ?
O2 C15 C16 104.07(17) . . ?
O2 C15 H15A 110.9 . . ?
C16 C15 H15A 110.9 . . ?
O2 C15 H15B 110.9 . . ?
C16 C15 H15B 110.9 . . ?
H15A C15 H15B 109.0 . . ?
O3 C16 C15 107.71(17) . . ?
O3 C16 H16A 110.2 . . ?
C15 C16 H16A 110.2 . . ?
O3 C16 H16B 110.2 . . ?
C15 C16 H16B 110.2 . . ?
H16A C16 H16B 108.5 . . ?

loop_
_geom_bond_atom_site_label_1
_geom_bond_atom_site_label_2
_geom_bond_distance
_geom_bond_site_symmetry_2
_geom_bond_publ_flag
Fe1 O1 1.7799(4) . ?
Fe1 O3 2.0014(16) . ?
Fe1 N3 2.1235(18) . ?
Fe1 N1 2.1431(17) . ?
Fe1 N2 2.1811(17) . ?
Fe1 O2 2.1815(14) . ?
N1 C5 1.343(3) . ?
N1 C1 1.349(3) . ?
N2 C6 1.490(3) . ?
N2 C7 1.492(3) . ?
N2 C13 1.503(3) . ?
N3 C12 1.348(3) . ?
N3 C8 1.352(3) . ?
O2 C15 1.442(3) . ?
O2 C14 1.447(3) . ?
O3 C16 1.448(3) . ?
O3 H3 0.83(3) . ?
O4 Cl1 1.4317(17) . ?
O5 Cl1 1.4273(18) . ?
O6 Cl1 1.4419(17) . ?
O7 Cl1 1.4302(18) . ?
O8 Cl2 1.4515(17) . ?
O9 Cl2 1.4263(18) . ?
O10 Cl3 1.373(3) . ?
O11 Cl3 1.4226(18) . ?
O12 H12A 0.77(3) . ?
O12 H12B 0.83(3) . ?
C1 C2 1.378(3) . ?
C1 H1 0.9500 . ?
C2 C3 1.383(4) . ?
C2 H2 0.9500 . ?
C3 C4 1.376(4) . ?
C3 H3A 0.9500 . ?
C4 C5 1.389(3) . ?
C4 H4 0.9500 . ?
C5 C6 1.505(3) . ?
C6 H6A 0.9900 . ?
C6 H6B 0.9900 . ?
C7 C8 1.509(3) . ?
C7 H7A 0.9900 . ?
C7 H7B 0.9900 . ?
C8 C9 1.387(3) . ?
C9 C10 1.391(3) . ?
C9 H9 0.9500 . ?
C10 C11 1.383(3) . ?
C10 H10 0.9500 . ?
C11 C12 1.383(3) . ?
C11 H11 0.9500 . ?
C12 H12 0.9500 . ?
C13 C14 1.510(3) . ?
C13 H13A 0.9900 . ?
C13 H13B 0.9900 . ?
C14 H14A 0.9900 . ?
C14 H14B 0.9900 . ?
C15 C16 1.500(3) . ?
C15 H15A 0.9900 . ?
C15 H15B 0.9900 . ?
C16 H16A 0.9900 . ?
C16 H16B 0.9900 . ?

loop_
_geom_hbond_atom_site_label_D
_geom_hbond_atom_site_label_H
_geom_hbond_atom_site_label_A
_geom_hbond_distance_DH
_geom_hbond_distance_HA
_geom_hbond_distance_DA
_geom_hbond_angle_DHA
_geom_hbond_site_symmetry_A
O3 H3 O12 0.83(3) 1.68(3) 2.504(2) 174(3) .
O12 H12A O6 0.77(3) 2.06(3) 2.824(3) 169(3) .
O12 H12B O8 0.83(3) 1.99(3) 2.812(3) 173(3) .
O12 H12B Cl2 0.83(3) 2.81(3) 3.5104(19) 143(2) .

loop_
_geom_torsion_atom_site_label_1
_geom_torsion_atom_site_label_2
_geom_torsion_atom_site_label_3
_geom_torsion_atom_site_label_4
_geom_torsion
_geom_torsion_site_symmetry_1
_geom_torsion_site_symmetry_2
_geom_torsion_site_symmetry_3
_geom_torsion_site_symmetry_4
_geom_torsion_publ_flag
O3 Fe1 O1 Fe1 -10.18(4) . . . 2_656 ?
N3 Fe1 O1 Fe1 93.44(5) . . . 2_656 ?
N1 Fe1 O1 Fe1 -110.93(5) . . . 2_656 ?
N2 Fe1 O1 Fe1 172.22(5) . . . 2_656 ?
C5 N1 C1 C2 0.8(3) . . . . ?
Fe1 N1 C1 C2 -161.42(16) . . . . ?
N1 C1 C2 C3 0.3(3) . . . . ?
C1 C2 C3 C4 -1.2(3) . . . . ?
C2 C3 C4 C5 0.9(3) . . . . ?
C1 N1 C5 C4 -1.0(3) . . . . ?
Fe1 N1 C5 C4 162.98(16) . . . . ?
C1 N1 C5 C6 -177.17(18) . . . . ?
Fe1 N1 C5 C6 -13.2(2) . . . . ?
C3 C4 C5 N1 0.2(3) . . . . ?
C3 C4 C5 C6 176.2(2) . . . . ?
C7 N2 C6 C5 145.74(17) . . . . ?
C13 N2 C6 C5 -91.6(2) . . . . ?
Fe1 N2 C6 C5 29.6(2) . . . . ?
N1 C5 C6 N2 -11.9(3) . . . . ?
C4 C5 C6 N2 171.96(18) . . . . ?
C6 N2 C7 C8 -159.18(16) . . . . ?
C13 N2 C7 C8 76.5(2) . . . . ?
Fe1 N2 C7 C8 -41.67(17) . . . . ?
C12 N3 C8 C9 -1.0(3) . . . . ?
Fe1 N3 C8 C9 -176.70(15) . . . . ?
C12 N3 C8 C7 175.42(17) . . . . ?
Fe1 N3 C8 C7 -0.3(2) . . . . ?
N2 C7 C8 N3 29.3(2) . . . . ?
N2 C7 C8 C9 -154.36(18) . . . . ?
N3 C8 C9 C10 2.0(3) . . . . ?
C7 C8 C9 C10 -174.14(19) . . . . ?
C8 C9 C10 C11 -1.6(3) . . . . ?
C9 C10 C11 C12 0.1(3) . . . . ?
C8 N3 C12 C11 -0.5(3) . . . . ?
Fe1 N3 C12 C11 174.73(15) . . . . ?
C10 C11 C12 N3 0.9(3) . . . . ?
C6 N2 C13 C14 87.5(2) . . . . ?
C7 N2 C13 C14 -148.89(18) . . . . ?
Fe1 N2 C13 C14 -32.9(2) . . . . ?
C15 O2 C14 C13 -176.43(16) . . . . ?
Fe1 O2 C14 C13 -47.64(18) . . . . ?
N2 C13 C14 O2 53.0(2) . . . . ?
C14 O2 C15 C16 174.99(16) . . . . ?
Fe1 O2 C15 C16 46.01(18) . . . . ?
Fe1 O3 C16 C15 32.5(2) . . . . ?
O2 C15 C16 O3 -49.1(2) . . . . ?
